data_1545795
loop_
_publ_author_name
'Chang Sung Lim'
'Aleksandr S. Aleksandrovsky'
'Maxim S. Molokeev'
'Aleksandr S. Oreshonkov'
'Victor V. Atuchin'

_publ_section_title
;
 Microwave synthesis and spectroscopic properties of ternary
 scheelite-type molybdate phosphors NaSrLa(MoO4)3:Er3+,Yb3+
;
_journal_issue 0
_journal_name_full 'Journal of Alloys and Compounds'
_journal_page_first 156
_journal_page_last 163
_journal_paper_doi 10.1016/j.jallcom.2017.04.060
_journal_volume 713
_journal_year 2017
_chemical_formula_moiety 'La1.33 Mo4 Na1.33 O16 Sr1.33'
_chemical_formula_sum 'La1.33 Mo4 Na1.33 O16 Sr1.33'
_chemical_formula_weight 972.42
_space_group_IT_number 88
_symmetry_cell_setting tetragonal
_symmetry_space_group_name_Hall '-I 4ad'
_symmetry_space_group_name_H-M 'I 41/a :2'
_cell_angle_alpha 90
_cell_angle_beta 90
_cell_angle_gamma 90
_cell_formula_units_Z 1
_cell_length_a 5.36033(10)
_cell_length_b 5.36033(10)
_cell_length_c 11.82739(26)
_cell_measurement_reflns_used 104
_cell_measurement_temperature 300
_cell_measurement_theta_max 45
_cell_measurement_theta_min 5
_cell_volume 339.838(12)
_diffrn_ambient_temperature 300
_diffrn_measurement_device_type
;
D8 ADVANCE Bruker
;
_diffrn_radiation_monochromator none
_diffrn_radiation_probe x-ray
_diffrn_radiation_type
;
 Cu K\a~1~~2~
;
_exptl_absorpt_coefficient_mu 68.253
_exptl_crystal_density_diffrn 4.751612
_pd_char_colour
;
colourless
;
_pd_meas_2theta_range_inc 0.02
_pd_meas_2theta_range_max 90
_pd_meas_2theta_range_min 10
_pd_meas_scan_method step
_pd_proc_ls_pref_orient_corr
;
no preferred orientation
;
_pd_proc_ls_profile_function PearsonVII
_pd_proc_ls_prof_R_factor 13.829
_pd_proc_ls_prof_wR_expected 15.320
_pd_proc_ls_prof_wR_factor 19.067
_pd_proc_number_of_points 4000
_pd_spec_mount_mode reflection
_refine_ls_goodness_of_fit_all 1.245
_refine_ls_R_I_factor 6.60
_refine_ls_shift/su_max 0.01000
_cod_data_source_file NSLM.cif
_cod_data_source_block a
_cod_original_cell_volume 339.838(15)
_cod_original_sg_symbol_Hall
;
-I 4ad
;
_cod_original_sg_symbol_H-M I41/a
_cod_original_formula_sum
;
La1.33 Mo4 Na1.33 O16 Sr1.33
;
_cod_database_code 1545795

loop_
_symmetry_equiv_pos_as_xyz
'x, y, z'
'-x, -y, -z'
'-x, -y+1/2, z'
'-x+1/2, -y, z+1/2'
'-x+1/2, -y+1/2, -z+1/2'
'-y+1/4, x+1/4, -z+1/4'
'-y+1/4, x-1/4, z-1/4'
'-y-1/4, x+1/4, z+1/4'
'-y-1/4, x-1/4, -z-1/4'
'y+1/4, -x+1/4, z+1/4'
'y+1/4, -x-1/4, -z-1/4'
'y-1/4, -x+1/4, -z+1/4'
'y-1/4, -x-1/4, z-1/4'
'x, y+1/2, -z'
'x+1/2, y, -z+1/2'
'x+1/2, y+1/2, z+1/2'

loop_
_atom_site_label
_atom_site_type_symbol
_atom_site_fract_x
_atom_site_fract_y
_atom_site_fract_z
_atom_site_occupancy
_atom_site_B_iso_or_equiv
Na Na 0 0.25 0.625 0.3333333 2.00(16)
Sr Sr 0 0.25 0.625 0.3333333 2.00(16)
La La 0 0.25 0.625 0.3333333 2.00(16)
Mo Mo 0 0.25 0.125 1 2.00(15)
O O 0.2357(18) 0.3917(13) 0.04568(60) 1 0.97(22)

loop_
_diffrn_radiation_wavelength
_diffrn_radiation_wavelength_wt
1.5406 1.0000
1.5443 0.5000

loop_
_geom_angle_atom_site_label_1
_geom_angle_atom_site_label_2
_geom_angle_atom_site_label_3
_geom_angle
_geom_angle_site_symmetry_1
_geom_angle_site_symmetry_3
O Na O 68.34(37) 4_565 5_555
O Na O 149.3(11) 4_565 7_556
O Na O 97.69(28) 4_565 9_656
O Na O 73.29(31) 4_565 13_566
O Na O 78.27(29) 4_565 15_455
O Na O 137.08(78) 4_565 16_445
O Na O 127.73(57) 5_555 7_556
O Na O 77.06(30) 5_555 15_455
O Sr O 68.34(37) 4_565 5_555
O Sr O 149.3(11) 4_565 7_556
O Sr O 97.69(28) 4_565 9_656
O Sr O 73.29(31) 4_565 13_566
O Sr O 78.27(29) 4_565 15_455
O Sr O 137.08(78) 4_565 16_445
O Sr O 127.73(57) 5_555 7_556
O Sr O 77.06(30) 5_555 15_455
O La O 68.34(37) 4_565 5_555
O La O 149.3(11) 4_565 7_556
O La O 97.69(28) 4_565 9_656
O La O 73.29(31) 4_565 13_566
O La O 78.27(29) 4_565 15_455
O La O 137.08(78) 4_565 16_445
O La O 127.73(57) 5_555 7_556
O La O 77.06(30) 5_555 15_455
O Mo O 115.06(54) 1_555 3_555
O Mo O 106.75(44) 1_555 6_555

loop_
_geom_bond_atom_site_label_1
_geom_bond_atom_site_label_2
_geom_bond_distance
_geom_bond_site_symmetry_2
Na O 2.5644(86) 4_565
Na O 2.5805(79) 5_555
Sr O 2.5644(86) 4_565
Sr O 2.5805(79) 5_555
La O 2.5644(86) 4_565
La O 2.5805(79) 5_555
Mo O 1.7474(85) .
